data_7022545
loop_
_publ_author_name
'Notash, Behrouz'
'Amani, Vahid'
'Safari, Nasser'
'Ostad, S. Nasser'
'Abedi, Anita'
'Dehnavi, Marzieh Zare'

_publ_section_title
;
 The influence of steric effects on intramolecular secondary bonding
 interactions; cytotoxicity in gold(III) bithiazole complexes.
;
_journal_issue 19
_journal_name_full 'Dalton transactions (Cambridge, England : 2003)'
_journal_page_first 6852
_journal_page_last 6858
_journal_paper_doi 10.1039/c3dt00073g
_journal_volume 42
_journal_year 2013
_chemical_formula_moiety 'C6 H4 Au Cl2 N2 S2 1-, Au Cl4 1+'
_chemical_formula_sum 'C6 H4 Au2 Cl6 N2 S2'
_chemical_formula_weight 774.87
_chemical_name_systematic
;
?
;
_space_group_IT_number 15
_space_group_name_Hall '-C 2yc'
_symmetry_cell_setting monoclinic
_symmetry_space_group_name_Hall '-C 2yc'
_symmetry_space_group_name_H-M 'C 1 2/c 1'
_atom_sites_solution_hydrogens geom
_atom_sites_solution_primary direct
_atom_sites_solution_secondary difmap
_audit_creation_method SHELXL-97
_cell_angle_alpha 90.00
_cell_angle_beta 97.940(10)
_cell_angle_gamma 90.00
_cell_formula_units_Z 4
_cell_length_a 9.3995(13)
_cell_length_b 16.1739(17)
_cell_length_c 10.5602(12)
_cell_measurement_reflns_used 897
_cell_measurement_temperature 100(2)
_cell_measurement_theta_max 26
_cell_measurement_theta_min 3
_cell_volume 1590.0(3)
_computing_cell_refinement 'APEX2 (Bruker, 2005)'
_computing_data_collection 'APEX2 (Bruker, 2005)'
_computing_data_reduction 'APEX2 (Bruker, 2005)'
_computing_molecular_graphics 'SHELXTL ver. 5.1 (Sheldrick, 1998)'
_computing_publication_material 'SHELXTL ver. 5.1 (Sheldrick, 1998)'
_computing_structure_refinement 'SHELXTL ver. 5.1 (Sheldrick, 1998)'
_computing_structure_solution 'SHELXTL ver. 5.1 (Sheldrick, 1998)'
_diffrn_ambient_temperature 100(2)
_diffrn_measured_fraction_theta_full 0.990
_diffrn_measured_fraction_theta_max 0.990
_diffrn_measurement_device_type 'Bruker SMART APEX2 CCD area detector'
_diffrn_measurement_method 'phi and omega scans'
_diffrn_radiation_monochromator graphite
_diffrn_radiation_source 'fine-focus sealed tube'
_diffrn_radiation_type MoK\a
_diffrn_radiation_wavelength 0.71073
_diffrn_reflns_av_R_equivalents 0.0000
_diffrn_reflns_av_sigmaI/netI 0.0382
_diffrn_reflns_limit_h_max 12
_diffrn_reflns_limit_h_min -9
_diffrn_reflns_limit_k_max 0
_diffrn_reflns_limit_k_min -20
_diffrn_reflns_limit_l_max 13
_diffrn_reflns_limit_l_min -8
_diffrn_reflns_number 1717
_diffrn_reflns_theta_full 26.99
_diffrn_reflns_theta_max 26.99
_diffrn_reflns_theta_min 2.52
_exptl_absorpt_coefficient_mu 19.683
_exptl_absorpt_correction_T_max 0.212
_exptl_absorpt_correction_T_min 0.084
_exptl_absorpt_correction_type multi-scan
_exptl_absorpt_process_details 'APEX2 (Bruker, 2005)'
_exptl_crystal_colour yellow
_exptl_crystal_density_diffrn 3.237
_exptl_crystal_density_method 'not measured'
_exptl_crystal_description prism
_exptl_crystal_F_000 1384
_exptl_crystal_size_max 0.14
_exptl_crystal_size_mid 0.12
_exptl_crystal_size_min 0.08
_refine_diff_density_max 1.991
_refine_diff_density_min -2.075
_refine_diff_density_rms 0.290
_refine_ls_extinction_coef 0.00140(9)
_refine_ls_extinction_expression Fc^*^=kFc[1+0.001xFc^2^\l^3^/sin(2\q)]^-1/4^
_refine_ls_extinction_method SHELXL
_refine_ls_goodness_of_fit_ref 0.998
_refine_ls_hydrogen_treatment constr
_refine_ls_matrix_type full
_refine_ls_number_parameters 85
_refine_ls_number_reflns 1717
_refine_ls_number_restraints 0
_refine_ls_restrained_S_all 0.998
_refine_ls_R_factor_all 0.0329
_refine_ls_R_factor_gt 0.0276
_refine_ls_shift/su_max 0.000
_refine_ls_shift/su_mean 0.000
_refine_ls_structure_factor_coef Fsqd
_refine_ls_weighting_details 'calc w=1/[\s^2^(Fo^2^)+(0.0500P)^2^+0.0100P] where P=(Fo^2^+2Fc^2^)/3'
_refine_ls_weighting_scheme calc
_refine_ls_wR_factor_gt 0.0764
_refine_ls_wR_factor_ref 0.0805
_reflns_number_gt 1500
_reflns_number_total 1717
_reflns_threshold_expression I>2u(I)
_cod_data_source_file c3dt00073g.txt
_cod_data_source_block 5
_cod_depositor_comments
;
The following automatic conversions were performed:

'_symmetry_cell_setting' value 'Monoclinic' changed to 'monoclinic'
according to /home/saulius/struct/CIF-dictionaries/cif_core.dic
dictionary named 'cif_core.dic' version 2.4.2 from 2011-04-26.

Automatic conversion script
Id: cif_fix_values 1891 2012-01-12 08:04:46Z andrius 
;
_cod_original_sg_symbol_H-M 'C 2/c'
_cod_database_code 7022545

loop_
_symmetry_equiv_pos_as_xyz
'x, y, z'
'-x, y, -z+1/2'
'x+1/2, y+1/2, z'
'-x+1/2, y+1/2, -z+1/2'
'-x, -y, -z'
'x, -y, z-1/2'
'-x+1/2, -y+1/2, -z'
'x+1/2, -y+1/2, z-1/2'

loop_
_atom_site_label
_atom_site_type_symbol
_atom_site_fract_x
_atom_site_fract_y
_atom_site_fract_z
_atom_site_U_iso_or_equiv
_atom_site_adp_type
_atom_site_occupancy
_atom_site_symmetry_multiplicity
_atom_site_calc_flag
_atom_site_refinement_flags
Au1 Au 0.0000 0.240804(19) 0.7500 0.00989(14) Uani 1 2 d S
Cl1 Cl 0.16682(15) 0.33812(8) 0.81217(12) 0.0177(3) Uani 1 1 d .
S1 S 0.33041(16) 0.04509(9) 0.88036(13) 0.0185(3) Uani 1 1 d .
N1 N 0.1359(5) 0.1460(3) 0.7995(4) 0.0138(9) Uani 1 1 d .
C1 C 0.0745(5) 0.0667(3) 0.7787(4) 0.0116(10) Uani 1 1 d .
C2 C 0.1677(6) 0.0069(4) 0.8179(5) 0.0195(12) Uani 1 1 d .
H2 H 0.1456 -0.0504 0.8117 0.023 Uiso 1 1 calc R
C3 C 0.2709(6) 0.1428(3) 0.8520(5) 0.0142(11) Uani 1 1 d .
H3 H 0.3289 0.1904 0.8719 0.017 Uiso 1 1 calc R
Au2 Au 0.7500 0.2500 1.0000 0.01185(14) Uani 1 2 d S
Cl2 Cl 0.96633(14) 0.18682(9) 1.05883(13) 0.0185(3) Uani 1 1 d .
Cl3 Cl 0.85174(15) 0.37453(9) 1.05637(13) 0.0192(3) Uani 1 1 d .

loop_
_atom_site_aniso_label
_atom_site_aniso_U_11
_atom_site_aniso_U_22
_atom_site_aniso_U_33
_atom_site_aniso_U_23
_atom_site_aniso_U_13
_atom_site_aniso_U_12
Au1 0.0080(2) 0.0077(2) 0.0143(2) 0.000 0.00289(13) 0.000
Cl1 0.0159(7) 0.0123(7) 0.0248(7) -0.0007(5) 0.0027(5) -0.0051(5)
S1 0.0107(7) 0.0142(8) 0.0293(7) 0.0032(5) -0.0016(5) -0.0003(5)
N1 0.011(2) 0.010(2) 0.021(2) -0.0036(17) 0.0037(18) 0.0005(18)
C1 0.005(3) 0.013(3) 0.017(2) -0.0026(19) 0.004(2) -0.002(2)
C2 0.019(3) 0.013(3) 0.027(3) 0.002(2) 0.003(2) -0.002(2)
C3 0.008(3) 0.012(3) 0.023(3) 0.002(2) 0.002(2) -0.002(2)
Au2 0.0073(2) 0.0148(2) 0.0136(2) 0.00177(9) 0.00212(14) -0.00248(9)
Cl2 0.0095(7) 0.0212(8) 0.0249(7) 0.0045(5) 0.0023(5) -0.0001(5)
Cl3 0.0142(7) 0.0178(8) 0.0253(7) 0.0003(5) 0.0015(5) -0.0043(5)

loop_
_atom_type_symbol
_atom_type_description
_atom_type_scat_dispersion_real
_atom_type_scat_dispersion_imag
_atom_type_scat_source
C C 0.0033 0.0016 'International Tables Vol C Tables 4.2.6.8 and 6.1.1.4'
H H 0.0000 0.0000 'International Tables Vol C Tables 4.2.6.8 and 6.1.1.4'
N N 0.0061 0.0033 'International Tables Vol C Tables 4.2.6.8 and 6.1.1.4'
S S 0.1246 0.1234 'International Tables Vol C Tables 4.2.6.8 and 6.1.1.4'
Au Au -2.0133 8.8022 'International Tables Vol C Tables 4.2.6.8 and 6.1.1.4'
Cl Cl 0.1484 0.1585 'International Tables Vol C Tables 4.2.6.8 and 6.1.1.4'

loop_
_geom_angle_atom_site_label_1
_geom_angle_atom_site_label_2
_geom_angle_atom_site_label_3
_geom_angle
_geom_angle_site_symmetry_1
_geom_angle_site_symmetry_3
N1 Au1 N1 81.1(3) . 2_556
N1 Au1 Cl1 93.75(13) . .
N1 Au1 Cl1 174.80(13) 2_556 .
N1 Au1 Cl1 174.80(13) . 2_556
N1 Au1 Cl1 93.75(13) 2_556 2_556
Cl1 Au1 Cl1 91.44(7) . 2_556
C3 S1 C2 90.7(3) . .
C3 N1 C1 112.4(4) . .
C3 N1 Au1 132.7(4) . .
C1 N1 Au1 114.8(3) . .
C2 C1 N1 112.0(5) . .
C2 C1 C1 133.4(3) . 2_556
N1 C1 C1 114.6(3) . 2_556
C1 C2 S1 112.1(4) . .
C1 C2 H2 124.0 . .
S1 C2 H2 124.0 . .
N1 C3 S1 112.8(4) . .
N1 C3 H3 123.6 . .
S1 C3 H3 123.6 . .
Cl3 Au2 Cl3 180.0 . 7_657
Cl3 Au2 Cl2 89.92(5) . .
Cl3 Au2 Cl2 90.08(5) 7_657 .
Cl3 Au2 Cl2 90.08(5) . 7_657
Cl3 Au2 Cl2 89.92(5) 7_657 7_657
Cl2 Au2 Cl2 180.0 . 7_657

loop_
_geom_bond_atom_site_label_1
_geom_bond_atom_site_label_2
_geom_bond_distance
_geom_bond_site_symmetry_2
Au1 N1 2.018(5) .
Au1 N1 2.018(5) 2_556
Au1 Cl1 2.2545(14) .
Au1 Cl1 2.2545(14) 2_556
S1 C3 1.690(5) .
S1 C2 1.697(6) .
N1 C3 1.313(7) .
N1 C1 1.411(7) .
C1 C2 1.331(7) .
C1 C1 1.447(10) 2_556
C2 H2 0.9500 .
C3 H3 0.9500 .
Au2 Cl3 2.2734(14) .
Au2 Cl3 2.2734(14) 7_657
Au2 Cl2 2.2838(14) .
Au2 Cl2 2.2838(13) 7_657

loop_
_geom_torsion_atom_site_label_1
_geom_torsion_atom_site_label_2
_geom_torsion_atom_site_label_3
_geom_torsion_atom_site_label_4
_geom_torsion
_geom_torsion_site_symmetry_1
_geom_torsion_site_symmetry_4
N1 Au1 N1 C3 -178.0(6) 2_556 .
Cl1 Au1 N1 C3 1.6(5) . .
N1 Au1 N1 C1 -0.7(2) 2_556 .
Cl1 Au1 N1 C1 178.9(3) . .
C3 N1 C1 C2 0.4(6) . .
Au1 N1 C1 C2 -177.5(4) . .
C3 N1 C1 C1 179.8(5) . 2_556
Au1 N1 C1 C1 2.0(7) . 2_556
N1 C1 C2 S1 0.0(6) . .
C1 C1 C2 S1 -179.3(6) 2_556 .
C3 S1 C2 C1 -0.3(4) . .
C1 N1 C3 S1 -0.6(6) . .
Au1 N1 C3 S1 176.8(3) . .
C2 S1 C3 N1 0.5(4) . .
